data_1556361
loop_
_publ_author_name
'Chisholm, Malcolm H.'
'Choojun, Kittisak'
'Gallucci, Judith C.'
'Wambua, Pasco M.'

_publ_section_title
;
 Chemistry of magnesium alkyls supported by 1,5,9-trimesityldipyrromethene
 and
 2-[(2,6-diisopropylphenyl)amino]-4-[(2,6-diisopropylphenyl)imino]pent-2-ene.
 A comparative study
;
_journal_issue 12
_journal_name_full 'Chemical Science'
_journal_page_first 3445
_journal_paper_doi 10.1039/c2sc21017g
_journal_volume 3
_journal_year 2012
_chemical_compound_source 'synthesis as described'
_chemical_formula_moiety 'C44 H54 Mg1 N2 O1'
_chemical_formula_sum 'C44 H54 Mg N2 O'
_chemical_formula_weight 651.2
_chemical_name_common 'Chisholm 1822'
_space_group_IT_number 2
_space_group_name_Hall '-P 1'
_space_group_name_H-M_alt 'P -1'
_symmetry_cell_setting triclinic
_symmetry_Int_Tables_number 2
_symmetry_space_group_name_Hall '-P 1'
_symmetry_space_group_name_H-M 'P -1'
_atom_sites_solution_hydrogens geom
_atom_sites_solution_primary direct
_atom_sites_solution_secondary difmap
_audit_conform_dict_location ftp://ftp.iucr.org/pub/cif_core.dic
_audit_conform_dict_name cif_core.dic
_audit_conform_dict_version 2.4
_audit_creation_date 2011-02-22T16:09:30-00:00
_audit_creation_method 'WinGX routine CIF_UPDATE'
_cell_angle_alpha 87.957(1)
_cell_angle_beta 81.710(1)
_cell_angle_gamma 71.960(1)
_cell_formula_units_Z 2
_cell_length_a 9.3070(1)
_cell_length_b 11.3957(1)
_cell_length_c 19.4004(2)
_cell_measurement_reflns_used 6828
_cell_measurement_temperature 180(2)
_cell_measurement_theta_max 25.028
_cell_measurement_theta_min 2.037
_cell_measurement_wavelength 0.71073
_cell_volume 1935.92(4)
_computing_cell_refinement 'HKL Scalepack (Otwinowski & Minor 1997)'
_computing_data_collection 'Collect (Nonius BV, 1997-2000)'
_computing_data_reduction 'HKL Denzo and Scalepack (Otwinowski & Minor 1997)'
_computing_molecular_graphics 'Ortep-3 for Windows (Farrugia, 1997)'
_computing_publication_material 'WinGX publication routines (Farrugia, 1999)'
_computing_structure_refinement 'SHELXL-97 (Sheldrick, 2008)'
_computing_structure_solution 'SHELXS-97 (Sheldrick, 2008)'
_diffrn_ambient_temperature 180(2)
_diffrn_detector 'CCD plate'
_diffrn_detector_area_resol_mean 9
_diffrn_measured_fraction_theta_full 0.999
_diffrn_measured_fraction_theta_max 0.999
_diffrn_measurement_device '95mm CCD camera on \k-goniostat'
_diffrn_measurement_device_type 'Nonius KappaCCD'
_diffrn_measurement_method 'phi and omega scans'
_diffrn_orient_matrix_type 'by Nonius Collect from scalepack cell'
_diffrn_orient_matrix_UB_11 0.283551E-1
_diffrn_orient_matrix_UB_12 -0.616393E-1
_diffrn_orient_matrix_UB_13 0.376234E-1
_diffrn_orient_matrix_UB_21 0.103351
_diffrn_orient_matrix_UB_22 0.112518E-1
_diffrn_orient_matrix_UB_23 -0.48282E-2
_diffrn_orient_matrix_UB_31 -0.392356E-1
_diffrn_orient_matrix_UB_32 0.677648E-1
_diffrn_orient_matrix_UB_33 0.357036E-1
_diffrn_radiation_monochromator graphite
_diffrn_radiation_probe x-ray
_diffrn_radiation_type MoK\a
_diffrn_radiation_wavelength 0.71073
_diffrn_reflns_av_R_equivalents 0.046
_diffrn_reflns_limit_h_max 11
_diffrn_reflns_limit_h_min -11
_diffrn_reflns_limit_k_max 13
_diffrn_reflns_limit_k_min -13
_diffrn_reflns_limit_l_max 23
_diffrn_reflns_limit_l_min -23
_diffrn_reflns_number 50524
_diffrn_reflns_theta_full 25.04
_diffrn_reflns_theta_max 25.04
_diffrn_reflns_theta_min 2.12
_diffrn_source 'Enraf Nonius FR590'
_exptl_absorpt_coefficient_mu 0.08
_exptl_absorpt_correction_type none
_exptl_crystal_colour orange-red
_exptl_crystal_density_diffrn 1.117
_exptl_crystal_density_method 'not measured'
_exptl_crystal_description 'rectangular block'
_exptl_crystal_F_000 704
_exptl_crystal_size_max 0.31
_exptl_crystal_size_mid 0.19
_exptl_crystal_size_min 0.15
_refine_diff_density_max 0.339
_refine_diff_density_min -0.214
_refine_diff_density_rms 0.04
_refine_ls_extinction_method none
_refine_ls_goodness_of_fit_ref 1.038
_refine_ls_hydrogen_treatment constr
_refine_ls_matrix_type full
_refine_ls_number_parameters 462
_refine_ls_number_reflns 6839
_refine_ls_number_restraints 27
_refine_ls_restrained_S_all 1.037
_refine_ls_R_factor_all 0.0846
_refine_ls_R_factor_gt 0.0491
_refine_ls_shift/su_max 0.021
_refine_ls_shift/su_mean 0.001
_refine_ls_structure_factor_coef Fsqd
_refine_ls_weighting_details 'w=1/[\s^2^(Fo^2^)+(0.0790P)^2^+0.3389P] where P=(Fo^2^+2Fc^2^)/3'
_refine_ls_weighting_scheme calc
_refine_ls_wR_factor_gt 0.1284
_refine_ls_wR_factor_ref 0.147
_reflns_number_gt 4623
_reflns_number_total 6839
_reflns_threshold_expression >2\s(I)
_cod_data_source_file c2sc21017g.txt
_cod_data_source_block Chisholm1822
_cod_original_cell_volume 1935.92(3)
_cod_original_sg_symbol_H-M P-1
_cod_database_code 1556361

loop_
_symmetry_equiv_pos_as_xyz
'x, y, z'
'-x, -y, -z'

loop_
_atom_site_label
_atom_site_type_symbol
_atom_site_fract_x
_atom_site_fract_y
_atom_site_fract_z
_atom_site_U_iso_or_equiv
_atom_site_adp_type
_atom_site_occupancy
_atom_site_symmetry_multiplicity
_atom_site_calc_flag
_atom_site_refinement_flags
_atom_site_disorder_assembly
_atom_site_disorder_group
C1 C 0.5997(2) 0.39387(18) 0.37411(10) 0.0367(5) Uani 1 1 d . . .
C2 C 0.5994(3) 0.35085(19) 0.44330(10) 0.0455(6) Uani 1 1 d . . .
H2 H 0.5625 0.3997 0.4845 0.055 Uiso 1 1 calc R . .
C3 C 0.6624(2) 0.22532(18) 0.43954(10) 0.0396(5) Uani 1 1 d . . .
H3 H 0.6778 0.1706 0.4778 0.047 Uiso 1 1 calc R . .
C4 C 0.7003(2) 0.19199(17) 0.36826(9) 0.0315(4) Uani 1 1 d . . .
C5 C 0.7655(2) 0.07182(17) 0.34103(9) 0.0310(4) Uani 1 1 d . . .
C6 C 0.7960(2) 0.03510(17) 0.27089(9) 0.0324(4) Uani 1 1 d . . .
C7 C 0.8589(2) -0.08814(18) 0.24470(10) 0.0392(5) Uani 1 1 d . . .
H7 H 0.8907 -0.1607 0.2714 0.047 Uiso 1 1 calc R . .
C8 C 0.8650(3) -0.08246(19) 0.17394(10) 0.0438(5) Uani 1 1 d . . .
H8 H 0.9005 -0.1502 0.1422 0.053 Uiso 1 1 calc R . .
C9 C 0.8082(2) 0.04379(18) 0.15700(9) 0.0351(5) Uani 1 1 d . . .
C10 C 0.5469(2) 0.52153(17) 0.34660(10) 0.0371(5) Uani 1 1 d . . .
C11 C 0.3924(2) 0.57975(18) 0.34217(11) 0.0420(5) Uani 1 1 d . . .
C12 C 0.3498(3) 0.69139(19) 0.30699(11) 0.0451(5) Uani 1 1 d . . .
H12 H 0.245 0.7301 0.3034 0.054 Uiso 1 1 calc R . .
C13 C 0.4556(3) 0.74711(19) 0.27735(11) 0.0460(6) Uani 1 1 d . . .
C14 C 0.6066(3) 0.69184(19) 0.28574(11) 0.0483(6) Uani 1 1 d . . .
H14 H 0.6799 0.7311 0.2673 0.058 Uiso 1 1 calc R . .
C15 C 0.6547(2) 0.58047(19) 0.32036(11) 0.0429(5) Uani 1 1 d . . .
C16 C 0.2725(3) 0.5226(2) 0.37398(13) 0.0569(6) Uani 1 1 d . . .
H16A H 0.3214 0.4451 0.3965 0.085 Uiso 0.5 1 calc PR . .
H16B H 0.2186 0.5062 0.3374 0.085 Uiso 0.5 1 calc PR . .
H16C H 0.1997 0.5796 0.4087 0.085 Uiso 0.5 1 calc PR . .
H16D H 0.1717 0.5755 0.3652 0.085 Uiso 0.5 1 calc PR . .
H16E H 0.2745 0.5143 0.4243 0.085 Uiso 0.5 1 calc PR . .
H16F H 0.2934 0.441 0.3531 0.085 Uiso 0.5 1 calc PR . .
C17 C 0.4102(3) 0.8651(2) 0.23612(13) 0.0640(7) Uani 1 1 d . . .
H17A H 0.501 0.8897 0.2193 0.096 Uiso 0.5 1 calc PR . .
H17B H 0.3369 0.9306 0.2661 0.096 Uiso 0.5 1 calc PR . .
H17C H 0.3633 0.8513 0.1963 0.096 Uiso 0.5 1 calc PR . .
H17D H 0.2998 0.8914 0.2351 0.096 Uiso 0.5 1 calc PR . .
H17E H 0.4639 0.8505 0.1884 0.096 Uiso 0.5 1 calc PR . .
H17F H 0.4376 0.9298 0.2582 0.096 Uiso 0.5 1 calc PR . .
C18 C 0.8204(3) 0.5255(2) 0.32923(14) 0.0643(7) Uani 1 1 d . . .
H18A H 0.8348 0.4477 0.3546 0.096 Uiso 0.5 1 calc PR . .
H18B H 0.8515 0.5833 0.3555 0.096 Uiso 0.5 1 calc PR . .
H18C H 0.8829 0.5098 0.2833 0.096 Uiso 0.5 1 calc PR . .
H18D H 0.878 0.5794 0.3077 0.096 Uiso 0.5 1 calc PR . .
H18E H 0.8613 0.4439 0.3068 0.096 Uiso 0.5 1 calc PR . .
H18F H 0.8298 0.5174 0.379 0.096 Uiso 0.5 1 calc PR . .
C19 C 0.8104(2) -0.03031(17) 0.39253(9) 0.0310(4) Uani 1 1 d . . .
C20 C 0.7059(2) -0.09086(17) 0.42167(9) 0.0343(5) Uani 1 1 d . . .
C21 C 0.7544(2) -0.18707(18) 0.46800(10) 0.0408(5) Uani 1 1 d . . .
H21 H 0.6849 -0.229 0.488 0.049 Uiso 1 1 calc R . .
C22 C 0.9002(3) -0.22301(18) 0.48561(10) 0.0413(5) Uani 1 1 d . . .
C23 C 1.0009(2) -0.16198(19) 0.45572(10) 0.0412(5) Uani 1 1 d . . .
H23 H 1.1018 -0.1866 0.4672 0.049 Uiso 1 1 calc R . .
C24 C 0.9585(2) -0.06580(17) 0.40951(9) 0.0348(5) Uani 1 1 d . . .
C25 C 0.5451(2) -0.0532(2) 0.40472(11) 0.0470(6) Uani 1 1 d . . .
H25A H 0.5308 0.0153 0.3717 0.071 Uiso 0.5 1 calc PR . .
H25B H 0.4732 -0.0268 0.4475 0.071 Uiso 0.5 1 calc PR . .
H25C H 0.5267 -0.1234 0.3839 0.071 Uiso 0.5 1 calc PR . .
H25D H 0.4897 -0.1052 0.4304 0.071 Uiso 0.5 1 calc PR . .
H25E H 0.5473 -0.0631 0.3546 0.071 Uiso 0.5 1 calc PR . .
H25F H 0.4937 0.0334 0.4182 0.071 Uiso 0.5 1 calc PR . .
C26 C 0.9493(3) -0.3251(2) 0.53742(12) 0.0607(7) Uani 1 1 d . . .
H26A H 1.0558 -0.3374 0.5433 0.091 Uiso 0.5 1 calc PR . .
H26B H 0.9396 -0.4017 0.5202 0.091 Uiso 0.5 1 calc PR . .
H26C H 0.8843 -0.3022 0.5824 0.091 Uiso 0.5 1 calc PR . .
H26D H 0.864 -0.3568 0.554 0.091 Uiso 0.5 1 calc PR . .
H26E H 0.9802 -0.2925 0.577 0.091 Uiso 0.5 1 calc PR . .
H26F H 1.0355 -0.392 0.5149 0.091 Uiso 0.5 1 calc PR . .
C27 C 1.0719(2) -0.0009(2) 0.37882(11) 0.0452(5) Uani 1 1 d . . .
H27A H 1.0239 0.0643 0.3475 0.068 Uiso 0.5 1 calc PR . .
H27B H 1.1609 -0.0605 0.3526 0.068 Uiso 0.5 1 calc PR . .
H27C H 1.1044 0.0357 0.4164 0.068 Uiso 0.5 1 calc PR . .
H27D H 1.1689 -0.038 0.3969 0.068 Uiso 0.5 1 calc PR . .
H27E H 1.0319 0.0868 0.3917 0.068 Uiso 0.5 1 calc PR . .
H27F H 1.0884 -0.0094 0.328 0.068 Uiso 0.5 1 calc PR . .
C28 C 0.7957(2) 0.10161(18) 0.08734(9) 0.0356(5) Uani 1 1 d . . .
C29 C 0.9107(2) 0.14962(19) 0.05611(10) 0.0398(5) Uani 1 1 d . . .
C30 C 0.8914(3) 0.2135(2) -0.00577(10) 0.0445(5) Uani 1 1 d . . .
H30 H 0.9684 0.2475 -0.0264 0.053 Uiso 1 1 calc R . .
C31 C 0.7646(3) 0.2296(2) -0.03843(10) 0.0455(6) Uani 1 1 d . . .
C32 C 0.6555(3) 0.1766(2) -0.00823(10) 0.0478(6) Uani 1 1 d . . .
H32 H 0.5689 0.1844 -0.0308 0.057 Uiso 1 1 calc R . .
C33 C 0.6688(2) 0.1125(2) 0.05385(10) 0.0422(5) Uani 1 1 d . . .
C34 C 1.0522(3) 0.1329(2) 0.08915(12) 0.0560(6) Uani 1 1 d . . .
H34A H 1.0467 0.086 0.1322 0.084 Uiso 0.5 1 calc PR . .
H34B H 1.06 0.214 0.0999 0.084 Uiso 0.5 1 calc PR . .
H34C H 1.1421 0.088 0.0569 0.084 Uiso 0.5 1 calc PR . .
H34D H 1.1191 0.1727 0.0604 0.084 Uiso 0.5 1 calc PR . .
H34E H 1.1059 0.0447 0.0928 0.084 Uiso 0.5 1 calc PR . .
H34F H 1.0238 0.1706 0.1358 0.084 Uiso 0.5 1 calc PR . .
C35 C 0.7458(3) 0.3024(3) -0.10491(12) 0.0669(7) Uani 1 1 d . . .
H35A H 0.6496 0.3038 -0.1205 0.1 Uiso 0.5 1 calc PR . .
H35B H 0.8311 0.2635 -0.141 0.1 Uiso 0.5 1 calc PR . .
H35C H 0.7443 0.387 -0.0965 0.1 Uiso 0.5 1 calc PR . .
H35D H 0.8338 0.3324 -0.1181 0.1 Uiso 0.5 1 calc PR . .
H35E H 0.6523 0.3727 -0.0976 0.1 Uiso 0.5 1 calc PR . .
H35F H 0.739 0.2492 -0.1421 0.1 Uiso 0.5 1 calc PR . .
C36 C 0.5483(3) 0.0550(2) 0.08484(11) 0.0596(7) Uani 1 1 d . . .
H36A H 0.5758 0.014 0.1285 0.089 Uiso 0.5 1 calc PR . .
H36B H 0.5413 -0.0057 0.052 0.089 Uiso 0.5 1 calc PR . .
H36C H 0.4495 0.1194 0.0942 0.089 Uiso 0.5 1 calc PR . .
H36D H 0.4686 0.0711 0.0546 0.089 Uiso 0.5 1 calc PR . .
H36E H 0.5031 0.0908 0.1311 0.089 Uiso 0.5 1 calc PR . .
H36F H 0.5949 -0.0343 0.0889 0.089 Uiso 0.5 1 calc PR . .
C37 C 0.6674(3) 0.4471(2) 0.14899(11) 0.0509(6) Uani 1 1 d . A .
H37A H 0.644 0.4213 0.1048 0.061 Uiso 1 1 calc R . .
H37B H 0.581 0.5204 0.166 0.061 Uiso 1 1 calc R . .
C38 C 0.8035(3) 0.4919(2) 0.12988(13) 0.0600(7) Uani 1 1 d . . .
H38A H 0.8874 0.4244 0.105 0.072 Uiso 1 1 calc R . .
H38B H 0.8375 0.5094 0.1734 0.072 Uiso 1 1 calc R . .
C39 C 0.7774(3) 0.6100(3) 0.08346(14) 0.0730(8) Uani 1 1 d . . .
H39A H 0.6876 0.6758 0.1059 0.088 Uiso 1 1 calc R . .
H39B H 0.8673 0.6397 0.0806 0.088 Uiso 1 1 calc R . .
C40 C 0.7525(4) 0.5874(3) 0.01213(14) 0.0868(9) Uani 1 1 d . . .
H40A H 0.8433 0.5256 -0.0113 0.13 Uiso 1 1 calc R . .
H40B H 0.7333 0.6645 -0.0141 0.13 Uiso 1 1 calc R . .
H40C H 0.6642 0.5569 0.0146 0.13 Uiso 1 1 calc R . .
C41 C 0.3709(3) 0.2177(2) 0.26763(12) 0.0503(6) Uani 1 1 d DU . .
H41A H 0.3496 0.2436 0.3172 0.06 Uiso 0.586(15) 1 calc PR A 1
H41B H 0.4411 0.1322 0.2636 0.06 Uiso 0.586(15) 1 calc PR A 1
H41C H 0.3813 0.2247 0.3173 0.06 Uiso 0.414(15) 1 calc PR A 2
H41D H 0.4211 0.131 0.2521 0.06 Uiso 0.414(15) 1 calc PR A 2
C42A C 0.2251(9) 0.2257(12) 0.2401(7) 0.066(3) Uani 0.586(15) 1 d PDU A 1
H42A H 0.1467 0.2134 0.2774 0.08 Uiso 0.586(15) 1 calc PR A 1
H42B H 0.2425 0.1651 0.202 0.08 Uiso 0.586(15) 1 calc PR A 1
C43A C 0.1815(12) 0.3570(10) 0.2136(7) 0.078(3) Uani 0.586(15) 1 d PDU A 1
H43A H 0.1092 0.3693 0.1792 0.093 Uiso 0.586(15) 1 calc PR A 1
H43B H 0.1357 0.4173 0.2522 0.093 Uiso 0.586(15) 1 calc PR A 1
C44A C 0.3334(18) 0.3673(16) 0.1801(9) 0.076(4) Uani 0.586(15) 1 d PDU A 1
H44A H 0.3612 0.3303 0.1327 0.091 Uiso 0.586(15) 1 calc PR A 1
H44B H 0.3315 0.4546 0.177 0.091 Uiso 0.586(15) 1 calc PR A 1
C42B C 0.2052(11) 0.2590(19) 0.2573(9) 0.076(6) Uani 0.414(15) 1 d PDU A 2
H42C H 0.1424 0.3167 0.2949 0.091 Uiso 0.414(15) 1 calc PR A 2
H42D H 0.1665 0.1873 0.2569 0.091 Uiso 0.414(15) 1 calc PR A 2
C43B C 0.201(2) 0.3230(18) 0.1872(7) 0.077(4) Uani 0.414(15) 1 d PDU A 2
H43C H 0.2307 0.2629 0.1482 0.093 Uiso 0.414(15) 1 calc PR A 2
H43D H 0.0986 0.3818 0.1835 0.093 Uiso 0.414(15) 1 calc PR A 2
C44B C 0.318(3) 0.389(2) 0.1894(11) 0.055(3) Uani 0.414(15) 1 d PDU A 2
H44C H 0.3603 0.4065 0.1418 0.066 Uiso 0.414(15) 1 calc PR A 2
H44D H 0.2727 0.4675 0.216 0.066 Uiso 0.414(15) 1 calc PR A 2
Mg Mg 0.65758(8) 0.30462(6) 0.22129(3) 0.0361(2) Uani 1 1 d . . .
N1 N 0.65992(18) 0.29875(14) 0.32863(8) 0.0336(4) Uani 1 1 d . A .
N2 N 0.76605(18) 0.11516(14) 0.21458(7) 0.0333(4) Uani 1 1 d . A .
O O 0.43737(16) 0.30029(13) 0.22526(7) 0.0477(4) Uani 1 1 d U A .

loop_
_atom_site_aniso_label
_atom_site_aniso_U_11
_atom_site_aniso_U_22
_atom_site_aniso_U_33
_atom_site_aniso_U_23
_atom_site_aniso_U_13
_atom_site_aniso_U_12
C1 0.0432(12) 0.0287(11) 0.0369(11) 0.0001(9) -0.0050(9) -0.0093(9)
C2 0.0662(15) 0.0316(12) 0.0331(11) -0.0050(9) -0.0015(10) -0.0087(11)
C3 0.0552(13) 0.0315(12) 0.0294(11) 0.0034(9) -0.0054(9) -0.0102(10)
C4 0.0376(11) 0.0255(11) 0.0304(10) 0.0032(8) -0.0050(8) -0.0084(9)
C5 0.0330(11) 0.0296(11) 0.0296(10) 0.0033(8) -0.0049(8) -0.0086(9)
C6 0.0381(11) 0.0284(11) 0.0291(10) 0.0039(8) -0.0050(8) -0.0083(9)
C7 0.0521(13) 0.0285(11) 0.0332(11) 0.0039(9) -0.0043(9) -0.0081(10)
C8 0.0632(15) 0.0310(12) 0.0330(11) -0.0044(9) -0.0013(10) -0.0103(11)
C9 0.0417(12) 0.0339(12) 0.0290(10) 0.0009(9) -0.0027(8) -0.0114(9)
C10 0.0495(13) 0.0251(11) 0.0348(11) -0.0021(9) -0.0031(9) -0.0095(10)
C11 0.0507(14) 0.0273(11) 0.0453(12) -0.0031(9) -0.0038(10) -0.0091(10)
C12 0.0479(13) 0.0311(12) 0.0502(13) -0.0005(10) -0.0055(10) -0.0037(10)
C13 0.0638(16) 0.0278(12) 0.0427(12) 0.0001(9) -0.0055(11) -0.0096(11)
C14 0.0616(16) 0.0330(13) 0.0527(13) 0.0025(10) -0.0006(11) -0.0217(12)
C15 0.0489(14) 0.0325(12) 0.0473(12) 0.0007(10) -0.0073(10) -0.0123(10)
C16 0.0515(15) 0.0448(14) 0.0718(16) 0.0045(12) -0.0004(12) -0.0154(12)
C17 0.0847(19) 0.0371(14) 0.0652(16) 0.0145(12) -0.0107(14) -0.0128(13)
C18 0.0554(16) 0.0570(16) 0.0832(18) 0.0126(14) -0.0144(13) -0.0205(13)
C19 0.0404(12) 0.0245(10) 0.0248(9) -0.0004(8) -0.0019(8) -0.0063(9)
C20 0.0430(12) 0.0298(11) 0.0284(10) 0.0000(8) -0.0014(9) -0.0102(9)
C21 0.0534(14) 0.0334(12) 0.0353(11) 0.0046(9) 0.0030(10) -0.0174(10)
C22 0.0557(14) 0.0291(11) 0.0347(11) 0.0066(9) -0.0050(10) -0.0079(10)
C23 0.0457(13) 0.0366(12) 0.0375(11) 0.0060(10) -0.0092(10) -0.0065(10)
C24 0.0431(13) 0.0283(11) 0.0307(10) 0.0014(8) -0.0039(9) -0.0084(9)
C25 0.0506(14) 0.0505(14) 0.0426(12) 0.0040(10) -0.0050(10) -0.0205(11)
C26 0.0791(18) 0.0452(14) 0.0535(14) 0.0223(12) -0.0109(13) -0.0145(13)
C27 0.0436(13) 0.0432(13) 0.0489(13) 0.0088(10) -0.0068(10) -0.0141(11)
C28 0.0461(13) 0.0313(11) 0.0271(10) 0.0008(8) -0.0037(9) -0.0091(10)
C29 0.0451(13) 0.0403(12) 0.0318(11) 0.0006(9) -0.0044(9) -0.0103(10)
C30 0.0531(14) 0.0463(14) 0.0346(11) 0.0037(10) -0.0006(10) -0.0188(11)
C31 0.0579(15) 0.0444(13) 0.0325(11) 0.0047(10) -0.0073(10) -0.0131(11)
C32 0.0547(14) 0.0530(14) 0.0364(12) 0.0043(10) -0.0131(10) -0.0151(12)
C33 0.0491(13) 0.0458(13) 0.0325(11) -0.0013(10) -0.0042(10) -0.0162(11)
C34 0.0501(14) 0.0709(17) 0.0500(14) 0.0101(12) -0.0089(11) -0.0232(13)
C35 0.0844(19) 0.0703(18) 0.0473(14) 0.0267(13) -0.0201(13) -0.0238(15)
C36 0.0636(16) 0.0811(19) 0.0452(13) 0.0080(12) -0.0101(11) -0.0380(15)
C37 0.0663(16) 0.0404(13) 0.0465(13) 0.0049(10) -0.0043(11) -0.0192(12)
C38 0.0544(15) 0.0642(17) 0.0600(15) 0.0067(13) -0.0094(12) -0.0164(13)
C39 0.0757(19) 0.0717(19) 0.0775(19) 0.0117(15) 0.0032(15) -0.0385(16)
C40 0.100(2) 0.084(2) 0.072(2) 0.0247(17) -0.0056(17) -0.0273(19)
C41 0.0598(15) 0.0440(14) 0.0514(13) 0.0093(11) -0.0066(11) -0.0236(12)
C42A 0.058(4) 0.075(5) 0.074(7) 0.012(5) -0.016(4) -0.030(3)
C43A 0.048(4) 0.083(5) 0.104(8) 0.008(5) -0.032(5) -0.015(4)
C44A 0.055(5) 0.069(8) 0.105(9) 0.043(6) -0.037(5) -0.016(6)
C42B 0.063(5) 0.116(14) 0.062(7) 0.013(8) -0.009(5) -0.048(7)
C43B 0.069(7) 0.095(11) 0.085(8) 0.017(7) -0.031(7) -0.043(7)
C44B 0.056(8) 0.057(6) 0.052(5) 0.023(4) -0.026(4) -0.010(5)
Mg 0.0455(4) 0.0297(4) 0.0321(4) 0.0067(3) -0.0065(3) -0.0104(3)
N1 0.0420(10) 0.0248(9) 0.0324(9) 0.0013(7) -0.0054(7) -0.0081(8)
N2 0.0412(10) 0.0312(9) 0.0261(8) 0.0028(7) -0.0039(7) -0.0098(8)
O 0.0475(9) 0.0444(9) 0.0535(9) 0.0187(7) -0.0169(7) -0.0150(7)

loop_
_atom_type_symbol
_atom_type_description
_atom_type_scat_dispersion_real
_atom_type_scat_dispersion_imag
_atom_type_scat_source
C C 0.0033 0.0016 'International Tables Vol C Tables 4.2.6.8 and 6.1.1.4'
H H 0 0 'International Tables Vol C Tables 4.2.6.8 and 6.1.1.4'
Mg Mg 0.0486 0.0363 'International Tables Vol C Tables 4.2.6.8 and 6.1.1.4'
N N 0.0061 0.0033 'International Tables Vol C Tables 4.2.6.8 and 6.1.1.4'
O O 0.0106 0.006 'International Tables Vol C Tables 4.2.6.8 and 6.1.1.4'

loop_
_geom_angle_atom_site_label_1
_geom_angle_atom_site_label_2
_geom_angle_atom_site_label_3
_geom_angle
N1 C1 C2 110.49(17)
N1 C1 C10 118.86(16)
C2 C1 C10 130.65(18)
C3 C2 C1 106.85(17)
C3 C2 H2 126.6
C1 C2 H2 126.6
C2 C3 C4 107.37(17)
C2 C3 H3 126.3
C4 C3 H3 126.3
N1 C4 C5 125.07(16)
N1 C4 C3 108.71(16)
C5 C4 C3 126.22(17)
C6 C5 C4 127.60(17)
C6 C5 C19 115.57(16)
C4 C5 C19 116.83(15)
C5 C6 N2 124.93(17)
C5 C6 C7 126.47(17)
N2 C6 C7 108.59(15)
C8 C7 C6 107.18(17)
C8 C7 H7 126.4
C6 C7 H7 126.4
C7 C8 C9 106.84(17)
C7 C8 H8 126.6
C9 C8 H8 126.6
N2 C9 C8 111.08(16)
N2 C9 C28 119.82(17)
C8 C9 C28 129.07(17)
C11 C10 C15 119.57(18)
C11 C10 C1 120.87(18)
C15 C10 C1 119.40(18)
C12 C11 C10 119.19(19)
C12 C11 C16 119.9(2)
C10 C11 C16 120.90(19)
C13 C12 C11 121.8(2)
C13 C12 H12 119.1
C11 C12 H12 119.1
C12 C13 C14 118.1(2)
C12 C13 C17 121.8(2)
C14 C13 C17 120.1(2)
C13 C14 C15 122.1(2)
C13 C14 H14 118.9
C15 C14 H14 118.9
C14 C15 C10 118.9(2)
C14 C15 C18 119.9(2)
C10 C15 C18 121.17(19)
C11 C16 H16A 109.5
C11 C16 H16B 109.5
H16A C16 H16B 109.5
C11 C16 H16C 109.5
H16A C16 H16C 109.5
H16B C16 H16C 109.5
C11 C16 H16D 109.5
H16A C16 H16D 141.1
H16B C16 H16D 56.3
H16C C16 H16D 56.3
C11 C16 H16E 109.5
H16A C16 H16E 56.3
H16B C16 H16E 141.1
H16C C16 H16E 56.3
H16D C16 H16E 109.5
C11 C16 H16F 109.5
H16A C16 H16F 56.3
H16B C16 H16F 56.3
H16C C16 H16F 141.1
H16D C16 H16F 109.5
H16E C16 H16F 109.5
C13 C17 H17A 109.5
C13 C17 H17B 109.5
H17A C17 H17B 109.5
C13 C17 H17C 109.5
H17A C17 H17C 109.5
H17B C17 H17C 109.5
C13 C17 H17D 109.5
H17A C17 H17D 141.1
H17B C17 H17D 56.3
H17C C17 H17D 56.3
C13 C17 H17E 109.5
H17A C17 H17E 56.3
H17B C17 H17E 141.1
H17C C17 H17E 56.3
H17D C17 H17E 109.5
C13 C17 H17F 109.5
H17A C17 H17F 56.3
H17B C17 H17F 56.3
H17C C17 H17F 141.1
H17D C17 H17F 109.5
H17E C17 H17F 109.5
C15 C18 H18A 109.5
C15 C18 H18B 109.5
H18A C18 H18B 109.5
C15 C18 H18C 109.5
H18A C18 H18C 109.5
H18B C18 H18C 109.5
C15 C18 H18D 109.5
H18A C18 H18D 141.1
H18B C18 H18D 56.3
H18C C18 H18D 56.3
C15 C18 H18E 109.5
H18A C18 H18E 56.3
H18B C18 H18E 141.1
H18C C18 H18E 56.3
H18D C18 H18E 109.5
C15 C18 H18F 109.5
H18A C18 H18F 56.3
H18B C18 H18F 56.3
H18C C18 H18F 141.1
H18D C18 H18F 109.5
H18E C18 H18F 109.5
C24 C19 C20 120.61(17)
C24 C19 C5 118.96(16)
C20 C19 C5 120.41(17)
C21 C20 C19 118.19(18)
C21 C20 C25 120.32(18)
C19 C20 C25 121.49(17)
C22 C21 C20 121.97(19)
C22 C21 H21 119
C20 C21 H21 119
C21 C22 C23 118.49(18)
C21 C22 C26 121.2(2)
C23 C22 C26 120.3(2)
C22 C23 C24 121.8(2)
C22 C23 H23 119.1
C24 C23 H23 119.1
C23 C24 C19 118.88(18)
C23 C24 C27 119.95(19)
C19 C24 C27 121.16(17)
C20 C25 H25A 109.5
C20 C25 H25B 109.5
H25A C25 H25B 109.5
C20 C25 H25C 109.5
H25A C25 H25C 109.5
H25B C25 H25C 109.5
C20 C25 H25D 109.5
H25A C25 H25D 141.1
H25B C25 H25D 56.3
H25C C25 H25D 56.3
C20 C25 H25E 109.5
H25A C25 H25E 56.3
H25B C25 H25E 141.1
H25C C25 H25E 56.3
H25D C25 H25E 109.5
C20 C25 H25F 109.5
H25A C25 H25F 56.3
H25B C25 H25F 56.3
H25C C25 H25F 141.1
H25D C25 H25F 109.5
H25E C25 H25F 109.5
C22 C26 H26A 109.5
C22 C26 H26B 109.5
H26A C26 H26B 109.5
C22 C26 H26C 109.5
H26A C26 H26C 109.5
H26B C26 H26C 109.5
C22 C26 H26D 109.5
H26A C26 H26D 141.1
H26B C26 H26D 56.3
H26C C26 H26D 56.3
C22 C26 H26E 109.5
H26A C26 H26E 56.3
H26B C26 H26E 141.1
H26C C26 H26E 56.3
H26D C26 H26E 109.5
C22 C26 H26F 109.5
H26A C26 H26F 56.3
H26B C26 H26F 56.3
H26C C26 H26F 141.1
H26D C26 H26F 109.5
H26E C26 H26F 109.5
C24 C27 H27A 109.5
C24 C27 H27B 109.5
H27A C27 H27B 109.5
C24 C27 H27C 109.5
H27A C27 H27C 109.5
H27B C27 H27C 109.5
C24 C27 H27D 109.5
H27A C27 H27D 141.1
H27B C27 H27D 56.3
H27C C27 H27D 56.3
C24 C27 H27E 109.5
H27A C27 H27E 56.3
H27B C27 H27E 141.1
H27C C27 H27E 56.3
H27D C27 H27E 109.5
C24 C27 H27F 109.5
H27A C27 H27F 56.3
H27B C27 H27F 56.3
H27C C27 H27F 141.1
H27D C27 H27F 109.5
H27E C27 H27F 109.5
C33 C28 C29 119.79(18)
C33 C28 C9 121.00(18)
C29 C28 C9 119.17(18)
C30 C29 C28 118.79(19)
C30 C29 C34 120.46(19)
C28 C29 C34 120.76(18)
C31 C30 C29 122.5(2)
C31 C30 H30 118.8
C29 C30 H30 118.8
C30 C31 C32 117.75(19)
C30 C31 C35 121.0(2)
C32 C31 C35 121.3(2)
C33 C32 C31 122.0(2)
C33 C32 H32 119
C31 C32 H32 119
C32 C33 C28 119.05(19)
C32 C33 C36 120.5(2)
C28 C33 C36 120.43(18)
C29 C34 H34A 109.5
C29 C34 H34B 109.5
H34A C34 H34B 109.5
C29 C34 H34C 109.5
H34A C34 H34C 109.5
H34B C34 H34C 109.5
C29 C34 H34D 109.5
H34A C34 H34D 141.1
H34B C34 H34D 56.3
H34C C34 H34D 56.3
C29 C34 H34E 109.5
H34A C34 H34E 56.3
H34B C34 H34E 141.1
H34C C34 H34E 56.3
H34D C34 H34E 109.5
C29 C34 H34F 109.5
H34A C34 H34F 56.3
H34B C34 H34F 56.3
H34C C34 H34F 141.1
H34D C34 H34F 109.5
H34E C34 H34F 109.5
C31 C35 H35A 109.5
C31 C35 H35B 109.5
H35A C35 H35B 109.5
C31 C35 H35C 109.5
H35A C35 H35C 109.5
H35B C35 H35C 109.5
C31 C35 H35D 109.5
H35A C35 H35D 141.1
H35B C35 H35D 56.3
H35C C35 H35D 56.3
C31 C35 H35E 109.5
H35A C35 H35E 56.3
H35B C35 H35E 141.1
H35C C35 H35E 56.3
H35D C35 H35E 109.5
C31 C35 H35F 109.5
H35A C35 H35F 56.3
H35B C35 H35F 56.3
H35C C35 H35F 141.1
H35D C35 H35F 109.5
H35E C35 H35F 109.5
C33 C36 H36A 109.5
C33 C36 H36B 109.5
H36A C36 H36B 109.5
C33 C36 H36C 109.5
H36A C36 H36C 109.5
H36B C36 H36C 109.5
C33 C36 H36D 109.5
H36A C36 H36D 141.1
H36B C36 H36D 56.3
H36C C36 H36D 56.3
C33 C36 H36E 109.5
H36A C36 H36E 56.3
H36B C36 H36E 141.1
H36C C36 H36E 56.3
H36D C36 H36E 109.5
C33 C36 H36F 109.5
H36A C36 H36F 56.3
H36B C36 H36F 56.3
H36C C36 H36F 141.1
H36D C36 H36F 109.5
H36E C36 H36F 109.5
C38 C37 Mg 124.56(17)
C38 C37 H37A 106.2
Mg C37 H37A 106.2
C38 C37 H37B 106.2
Mg C37 H37B 106.2
H37A C37 H37B 106.4
C37 C38 C39 115.6(2)
C37 C38 H38A 108.4
C39 C38 H38A 108.4
C37 C38 H38B 108.4
C39 C38 H38B 108.4
H38A C38 H38B 107.4
C40 C39 C38 112.8(2)
C40 C39 H39A 109
C38 C39 H39A 109
C40 C39 H39B 109
C38 C39 H39B 109
H39A C39 H39B 107.8
C39 C40 H40A 109.5
C39 C40 H40B 109.5
H40A C40 H40B 109.5
C39 C40 H40C 109.5
H40A C40 H40C 109.5
H40B C40 H40C 109.5
O C41 C42A 105.9(4)
O C41 C42B 104.9(6)
O C41 H41A 110.5
C42A C41 H41A 110.5
O C41 H41B 110.5
C42A C41 H41B 110.5
H41A C41 H41B 108.7
O C41 H41C 110.8
C42B C41 H41C 110.8
O C41 H41D 110.8
C42B C41 H41D 110.8
H41C C41 H41D 108.8
C41 C42A C43A 100.7(7)
C41 C42A H42A 111.6
C43A C42A H42A 111.6
C41 C42A H42B 111.6
C43A C42A H42B 111.6
H42A C42A H42B 109.4
C44A C43A C42A 101.9(7)
C44A C43A H43A 111.4
C42A C43A H43A 111.4
C44A C43A H43B 111.4
C42A C43A H43B 111.4
H43A C43A H43B 109.2
O C44A C43A 104.0(9)
O C44A H44A 111
C43A C44A H44A 110.9
O C44A H44B 110.9
C43A C44A H44B 110.9
H44A C44A H44B 109
C41 C42B C43B 105.2(11)
C41 C42B H42C 110.7
C43B C42B H42C 110.7
C41 C42B H42D 110.7
C43B C42B H42D 110.7
H42C C42B H42D 108.8
C44B C43B C42B 100.9(9)
C44B C43B H43C 111.6
C42B C43B H43C 111.6
C44B C43B H43D 111.6
C42B C43B H43D 111.6
H43C C43B H43D 109.4
O C44B C43B 103.8(13)
O C44B H44C 111
C43B C44B H44C 111
O C44B H44D 111
C43B C44B H44D 111
H44C C44B H44D 109
O Mg N2 97.70(6)
O Mg N1 96.13(6)
N2 Mg N1 89.97(6)
O Mg C37 103.04(8)
N2 Mg C37 130.87(8)
N1 Mg C37 130.49(8)
C1 N1 C4 106.58(15)
C1 N1 Mg 126.85(13)
C4 N1 Mg 125.73(12)
C9 N2 C6 106.31(15)
C9 N2 Mg 127.49(13)
C6 N2 Mg 125.95(12)
C44A O C41 109.5(5)
C41 O C44B 109.5(6)
C44A O Mg 124.6(5)
C41 O Mg 125.49(12)
C44B O Mg 124.9(6)

loop_
_geom_bond_atom_site_label_1
_geom_bond_atom_site_label_2
_geom_bond_distance
C1 N1 1.348(2)
C1 C2 1.412(3)
C1 C10 1.490(3)
C2 C3 1.368(3)
C2 H2 0.95
C3 C4 1.412(3)
C3 H3 0.95
C4 N1 1.395(2)
C4 C5 1.402(3)
C5 C6 1.401(2)
C5 C19 1.505(2)
C6 N2 1.401(2)
C6 C7 1.424(3)
C7 C8 1.366(3)
C7 H7 0.95
C8 C9 1.415(3)
C8 H8 0.95
C9 N2 1.343(2)
C9 C28 1.486(3)
C10 C11 1.398(3)
C10 C15 1.401(3)
C11 C12 1.395(3)
C11 C16 1.507(3)
C12 C13 1.378(3)
C12 H12 0.95
C13 C14 1.381(3)
C13 C17 1.515(3)
C14 C15 1.391(3)
C14 H14 0.95
C15 C18 1.508(3)
C16 H16A 0.98
C16 H16B 0.98
C16 H16C 0.98
C16 H16D 0.98
C16 H16E 0.98
C16 H16F 0.98
C17 H17A 0.98
C17 H17B 0.98
C17 H17C 0.98
C17 H17D 0.98
C17 H17E 0.98
C17 H17F 0.98
C18 H18A 0.98
C18 H18B 0.98
C18 H18C 0.98
C18 H18D 0.98
C18 H18E 0.98
C18 H18F 0.98
C19 C24 1.396(3)
C19 C20 1.403(3)
C20 C21 1.398(3)
C20 C25 1.506(3)
C21 C22 1.380(3)
C21 H21 0.95
C22 C23 1.384(3)
C22 C26 1.514(3)
C23 C24 1.387(3)
C23 H23 0.95
C24 C27 1.512(3)
C25 H25A 0.98
C25 H25B 0.98
C25 H25C 0.98
C25 H25D 0.98
C25 H25E 0.98
C25 H25F 0.98
C26 H26A 0.98
C26 H26B 0.98
C26 H26C 0.98
C26 H26D 0.98
C26 H26E 0.98
C26 H26F 0.98
C27 H27A 0.98
C27 H27B 0.98
C27 H27C 0.98
C27 H27D 0.98
C27 H27E 0.98
C27 H27F 0.98
C28 C33 1.399(3)
C28 C29 1.401(3)
C29 C30 1.387(3)
C29 C34 1.504(3)
C30 C31 1.378(3)
C30 H30 0.95
C31 C32 1.388(3)
C31 C35 1.510(3)
C32 C33 1.387(3)
C32 H32 0.95
C33 C36 1.511(3)
C34 H34A 0.98
C34 H34B 0.98
C34 H34C 0.98
C34 H34D 0.98
C34 H34E 0.98
C34 H34F 0.98
C35 H35A 0.98
C35 H35B 0.98
C35 H35C 0.98
C35 H35D 0.98
C35 H35E 0.98
C35 H35F 0.98
C36 H36A 0.98
C36 H36B 0.98
C36 H36C 0.98
C36 H36D 0.98
C36 H36E 0.98
C36 H36F 0.98
C37 C38 1.502(3)
C37 Mg 2.122(2)
C37 H37A 0.99
C37 H37B 0.99
C38 C39 1.566(3)
C38 H38A 0.99
C38 H38B 0.99
C39 C40 1.480(4)
C39 H39A 0.99
C39 H39B 0.99
C40 H40A 0.98
C40 H40B 0.98
C40 H40C 0.98
C41 O 1.450(2)
C41 C42A 1.505(6)
C41 C42B 1.508(7)
C41 H41A 0.99
C41 H41B 0.99
C41 H41C 0.99
C41 H41D 0.99
C42A C43A 1.515(9)
C42A H42A 0.99
C42A H42B 0.99
C43A C44A 1.505(8)
C43A H43A 0.99
C43A H43B 0.99
C44A O 1.424(19)
C44A H44A 0.99
C44A H44B 0.99
C42B C43B 1.520(10)
C42B H42C 0.99
C42B H42D 0.99
C43B C44B 1.508(8)
C43B H43C 0.99
C43B H43D 0.99
C44B O 1.49(3)
C44B H44C 0.99
C44B H44D 0.99
Mg O 2.0557(15)
Mg N2 2.0808(16)
Mg N1 2.0841(16)

loop_
_geom_torsion_atom_site_label_1
_geom_torsion_atom_site_label_2
_geom_torsion_atom_site_label_3
_geom_torsion_atom_site_label_4
_geom_torsion
N1 C1 C2 C3 0.3(2)
C10 C1 C2 C3 -179.3(2)
C1 C2 C3 C4 -0.3(2)
C2 C3 C4 N1 0.1(2)
C2 C3 C4 C5 -178.95(19)
N1 C4 C5 C6 -3.0(3)
C3 C4 C5 C6 175.90(19)
N1 C4 C5 C19 176.03(17)
C3 C4 C5 C19 -5.0(3)
C4 C5 C6 N2 0.3(3)
C19 C5 C6 N2 -178.80(17)
C4 C5 C6 C7 -178.30(19)
C19 C5 C6 C7 2.6(3)
C5 C6 C7 C8 178.09(19)
N2 C6 C7 C8 -0.7(2)
C6 C7 C8 C9 0.8(2)
C7 C8 C9 N2 -0.8(2)
C7 C8 C9 C28 177.3(2)
N1 C1 C10 C11 99.2(2)
C2 C1 C10 C11 -81.2(3)
N1 C1 C10 C15 -76.3(2)
C2 C1 C10 C15 103.3(3)
C15 C10 C11 C12 4.8(3)
C1 C10 C11 C12 -170.74(18)
C15 C10 C11 C16 -176.02(19)
C1 C10 C11 C16 8.5(3)
C10 C11 C12 C13 -1.0(3)
C16 C11 C12 C13 179.75(19)
C11 C12 C13 C14 -2.6(3)
C11 C12 C13 C17 176.9(2)
C12 C13 C14 C15 2.7(3)
C17 C13 C14 C15 -176.9(2)
C13 C14 C15 C10 1.0(3)
C13 C14 C15 C18 -178.8(2)
C11 C10 C15 C14 -4.8(3)
C1 C10 C15 C14 170.82(18)
C11 C10 C15 C18 175.08(19)
C1 C10 C15 C18 -9.3(3)
C6 C5 C19 C24 87.6(2)
C4 C5 C19 C24 -91.6(2)
C6 C5 C19 C20 -90.9(2)
C4 C5 C19 C20 89.9(2)
C24 C19 C20 C21 0.1(3)
C5 C19 C20 C21 178.51(16)
C24 C19 C20 C25 179.30(17)
C5 C19 C20 C25 -2.3(3)
C19 C20 C21 C22 0.2(3)
C25 C20 C21 C22 -179.02(18)
C20 C21 C22 C23 -0.6(3)
C20 C21 C22 C26 178.27(19)
C21 C22 C23 C24 0.6(3)
C26 C22 C23 C24 -178.21(19)
C22 C23 C24 C19 -0.3(3)
C22 C23 C24 C27 179.28(18)
C20 C19 C24 C23 0.0(3)
C5 C19 C24 C23 -178.46(17)
C20 C19 C24 C27 -179.64(17)
C5 C19 C24 C27 1.9(3)
N2 C9 C28 C33 -96.6(2)
C8 C9 C28 C33 85.5(3)
N2 C9 C28 C29 81.2(2)
C8 C9 C28 C29 -96.7(3)
C33 C28 C29 C30 3.7(3)
C9 C28 C29 C30 -174.06(18)
C33 C28 C29 C34 -176.61(19)
C9 C28 C29 C34 5.6(3)
C28 C29 C30 C31 -1.3(3)
C34 C29 C30 C31 179.1(2)
C29 C30 C31 C32 -1.6(3)
C29 C30 C31 C35 178.6(2)
C30 C31 C32 C33 2.0(3)
C35 C31 C32 C33 -178.1(2)
C31 C32 C33 C28 0.4(3)
C31 C32 C33 C36 -179.5(2)
C29 C28 C33 C32 -3.3(3)
C9 C28 C33 C32 174.43(18)
C29 C28 C33 C36 176.55(19)
C9 C28 C33 C36 -5.7(3)
Mg C37 C38 C39 -171.79(18)
C37 C38 C39 C40 -68.2(3)
O C41 C42A C43A -29.8(10)
C42B C41 C42A C43A 60(3)
C41 C42A C43A C44A 41.0(15)
C42A C43A C44A O -38.1(15)
O C41 C42B C43B 24.4(17)
C42A C41 C42B C43B -71(3)
C41 C42B C43B C44B -38(2)
C42B C43B C44B O 37(2)
C38 C37 Mg O 176.88(19)
C38 C37 Mg N2 -70.6(2)
C38 C37 Mg N1 66.9(2)
C2 C1 N1 C4 -0.2(2)
C10 C1 N1 C4 179.43(17)
C2 C1 N1 Mg 169.63(14)
C10 C1 N1 Mg -10.7(3)
C5 C4 N1 C1 179.16(18)
C3 C4 N1 C1 0.1(2)
C5 C4 N1 Mg 9.1(3)
C3 C4 N1 Mg -169.94(13)
O Mg N1 C1 -79.67(16)
N2 Mg N1 C1 -177.41(16)
C37 Mg N1 C1 33.3(2)
O Mg N1 C4 88.34(15)
N2 Mg N1 C4 -9.40(15)
C37 Mg N1 C4 -158.70(15)
C8 C9 N2 C6 0.3(2)
C28 C9 N2 C6 -177.93(17)
C8 C9 N2 Mg -174.06(14)
C28 C9 N2 Mg 7.7(3)
C5 C6 N2 C9 -178.58(18)
C7 C6 N2 C9 0.2(2)
C5 C6 N2 Mg -4.1(3)
C7 C6 N2 Mg 174.71(13)
O Mg N2 C9 84.20(16)
N1 Mg N2 C9 -179.62(16)
C37 Mg N2 C9 -30.5(2)
O Mg N2 C6 -89.15(15)
N1 Mg N2 C6 7.04(15)
C37 Mg N2 C6 156.14(15)
C43A C44A O C41 19.7(12)
C43A C44A O C44B -72(5)
C43A C44A O Mg -167.6(6)
C42A C41 O C44A 6.7(9)
C42B C41 O C44A -12.6(12)
C42A C41 O C44B 18.8(12)
C42B C41 O C44B -0.5(12)
C42A C41 O Mg -165.9(6)
C42B C41 O Mg 174.8(9)
C43B C44B O C44A 69(5)
C43B C44B O C41 -23.7(17)
C43B C44B O Mg 161.0(9)
N2 Mg O C44A -126.7(9)
N1 Mg O C44A 142.5(9)
C37 Mg O C44A 8.4(9)
N2 Mg O C41 44.83(16)
N1 Mg O C41 -45.97(16)
C37 Mg O C41 179.99(16)
N2 Mg O C44B -140.6(11)
N1 Mg O C44B 128.6(11)
C37 Mg O C44B -5.5(11)
